data_4101424
loop_
_publ_author_name
'Ben-Ari, Eyal'
'Leitus, Gregory'
'Shimon, Linda J W'
'Milstein, David'

_publ_section_title
;
 Metal-ligand cooperation in C-H and H2 activation by an electron-rich
 PNP Ir(I) system: facile ligand dearomatization-aromatization as key
 steps.
;
_journal_issue 48
_journal_name_full 'Journal of the American Chemical Society'
_journal_page_first 15390
_journal_page_last 15391
_journal_paper_doi 10.1021/ja066411i
_journal_volume 128
_journal_year 2006
_chemical_formula_sum 'C29 H50 Ir N P2'
_chemical_formula_weight 666.84
_chemical_name_systematic
; 
 ? 
;
_space_group_IT_number 14
_symmetry_cell_setting monoclinic
_symmetry_space_group_name_Hall '-P 2ybc'
_symmetry_space_group_name_H-M 'P 1 21/c 1'
_atom_sites_solution_hydrogens geom
_atom_sites_solution_primary direct
_atom_sites_solution_secondary difmap
_audit_creation_method SHELXL-97
_cell_angle_alpha 90.00
_cell_angle_beta 103.40(3)
_cell_angle_gamma 90.00
_cell_formula_units_Z 4
_cell_length_a 10.782(2)
_cell_length_b 13.335(3)
_cell_length_c 20.620(4)
_cell_measurement_reflns_used 4874
_cell_measurement_temperature 120(2)
_cell_measurement_theta_max 27.48
_cell_measurement_theta_min 1.00
_cell_volume 2884.0(10)
_computing_cell_refinement HKL
_computing_data_collection 'Collect package (Bruker Nonius)'
_computing_data_reduction HKL
_computing_structure_refinement 'SHELXL-97 (Sheldrick, 1997)'
_computing_structure_solution 'SHELXS-97 (Sheldrick, 1990)'
_diffrn_ambient_temperature 120(2)
_diffrn_measured_fraction_theta_full 0.987
_diffrn_measured_fraction_theta_max 0.987
_diffrn_measurement_device_type 'Nonius KappaCCD'
_diffrn_measurement_method 'phi and omega scans'
_diffrn_radiation_monochromator graphite
_diffrn_radiation_source 'fine-focus sealed tube'
_diffrn_radiation_type MoK\a
_diffrn_radiation_wavelength 0.71073
_diffrn_reflns_av_R_equivalents 0.0410
_diffrn_reflns_av_sigmaI/netI 0.0436
_diffrn_reflns_limit_h_max 13
_diffrn_reflns_limit_h_min -13
_diffrn_reflns_limit_k_max 17
_diffrn_reflns_limit_k_min 0
_diffrn_reflns_limit_l_max 26
_diffrn_reflns_limit_l_min 0
_diffrn_reflns_number 6552
_diffrn_reflns_theta_full 27.53
_diffrn_reflns_theta_max 27.53
_diffrn_reflns_theta_min 1.83
_exptl_absorpt_coefficient_mu 4.758
_exptl_absorpt_correction_T_max 0.6476
_exptl_absorpt_correction_T_min 0.0873
_exptl_absorpt_correction_type empirical
_exptl_crystal_colour green
_exptl_crystal_density_diffrn 1.536
_exptl_crystal_density_method 'not measured'
_exptl_crystal_description prism
_exptl_crystal_F_000 1352
_exptl_crystal_size_max 0.60
_exptl_crystal_size_mid 0.30
_exptl_crystal_size_min 0.10
_refine_diff_density_max 3.088
_refine_diff_density_min -3.186
_refine_diff_density_rms 0.189
_refine_ls_extinction_method none
_refine_ls_goodness_of_fit_ref 1.033
_refine_ls_hydrogen_treatment riding
_refine_ls_matrix_type full
_refine_ls_number_parameters 318
_refine_ls_number_reflns 6552
_refine_ls_number_restraints 0
_refine_ls_restrained_S_all 1.033
_refine_ls_R_factor_all 0.0495
_refine_ls_R_factor_gt 0.0371
_refine_ls_shift/su_max 0.002
_refine_ls_shift/su_mean 0.000
_refine_ls_structure_factor_coef Fsqd
_refine_ls_weighting_details 'calc w=1/[\s^2^(Fo^2^)+(0.0631P)^2^+0.0000P] where P=(Fo^2^+2Fc^2^)/3'
_refine_ls_weighting_scheme calc
_refine_ls_wR_factor_gt 0.0904
_refine_ls_wR_factor_ref 0.0970
_reflns_number_gt 5345
_reflns_number_total 6552
_reflns_threshold_expression >2sigma(I)
_cod_data_source_file ja066411isi20060905_044738.cif
_cod_data_source_block m587a
_cod_depositor_comments
;
The following automatic conversions were performed:
'_symmetry_cell_setting' value 'Monoclinic' changed to 'monoclinic'
according to '/home/saulius/struct/CIF-dictionaries/cif_core.dic'
dictionary named 'cif_core.dic' version 2.4.1 from 2010-06-29.

Automatic conversion script
Id: cif_fix_enum 1527 2010-12-29 10:47:43Z saulius 
;
_cod_original_sg_symbol_H-M P2(1)/c
_cod_database_code 4101424

loop_
_symmetry_equiv_pos_as_xyz
'x, y, z'
'-x, y+1/2, -z+1/2'
'-x, -y, -z'
'x, -y-1/2, z-1/2'

loop_
_atom_site_label
_atom_site_type_symbol
_atom_site_fract_x
_atom_site_fract_y
_atom_site_fract_z
_atom_site_U_iso_or_equiv
_atom_site_adp_type
_atom_site_occupancy
_atom_site_symmetry_multiplicity
_atom_site_calc_flag
_atom_site_refinement_flags
Ir1 Ir 0.299263(15) 0.860008(11) 0.249170(8) 0.01159(7) Uani 1 1 d .
H1 H 0.249(6) 0.977(4) 0.248(2) 0.036(15) Uiso 1 1 d .
H2 H 0.341(5) 0.736(4) 0.244(3) 0.039(16) Uiso 1 1 d .
P1 P 0.20773(10) 0.83076(8) 0.33701(6) 0.0112(2) Uani 1 1 d .
P2 P 0.43366(10) 0.90548(8) 0.18319(6) 0.0125(2) Uani 1 1 d .
N1 N 0.4616(3) 0.8913(3) 0.32652(18) 0.0126(7) Uani 1 1 d .
C1 C 0.3530(4) 0.8052(3) 0.4034(2) 0.0147(9) Uani 1 1 d .
H1A H 0.3384 0.8272 0.4469 0.018 Uiso 1 1 calc R
H1B H 0.3694 0.7321 0.4060 0.018 Uiso 1 1 calc R
C2 C 0.4688(4) 0.8588(3) 0.3905(2) 0.0130(9) Uani 1 1 d .
C3 C 0.5780(4) 0.8718(3) 0.4412(2) 0.0187(10) Uani 1 1 d .
H3 H 0.5811 0.8475 0.4849 0.022 Uiso 1 1 calc R
C4 C 0.6823(4) 0.9208(4) 0.4270(2) 0.0238(11) Uani 1 1 d .
H4 H 0.7579 0.9302 0.4608 0.029 Uiso 1 1 calc R
C5 C 0.6746(4) 0.9558(3) 0.3631(2) 0.0200(10) Uani 1 1 d .
H5 H 0.7449 0.9901 0.3529 0.024 Uiso 1 1 calc R
C6 C 0.5634(4) 0.9406(3) 0.3134(2) 0.0175(10) Uani 1 1 d .
C7 C 0.5484(4) 0.9809(3) 0.2448(2) 0.0186(10) Uani 1 1 d .
H7A H 0.6322 0.9807 0.2329 0.022 Uiso 1 1 calc R
H7B H 0.5181 1.0511 0.2435 0.022 Uiso 1 1 calc R
C8 C 0.1373(4) 0.9433(3) 0.3713(2) 0.0156(9) Uani 1 1 d .
C9 C 0.2443(4) 1.0225(3) 0.3903(2) 0.0179(10) Uani 1 1 d .
H9A H 0.2083 1.0856 0.4020 0.027 Uiso 1 1 calc R
H9B H 0.2832 1.0337 0.3524 0.027 Uiso 1 1 calc R
H9C H 0.3094 0.9984 0.4285 0.027 Uiso 1 1 calc R
C10 C 0.0838(4) 0.9225(3) 0.4324(2) 0.0188(10) Uani 1 1 d .
H10A H 0.0577 0.9858 0.4494 0.028 Uiso 1 1 calc R
H10B H 0.1495 0.8905 0.4671 0.028 Uiso 1 1 calc R
H10C H 0.0099 0.8778 0.4200 0.028 Uiso 1 1 calc R
C11 C 0.0315(4) 0.9892(3) 0.3152(2) 0.0204(10) Uani 1 1 d .
H11A H -0.0388 0.9413 0.3025 0.031 Uiso 1 1 calc R
H11B H 0.0664 1.0042 0.2765 0.031 Uiso 1 1 calc R
H11C H 0.0001 1.0512 0.3313 0.031 Uiso 1 1 calc R
C12 C 0.1055(4) 0.7161(3) 0.3399(2) 0.0148(9) Uani 1 1 d .
C13 C 0.1639(5) 0.6301(3) 0.3072(3) 0.0184(10) Uani 1 1 d .
H13A H 0.1134 0.5691 0.3074 0.028 Uiso 1 1 calc R
H13B H 0.2517 0.6182 0.3323 0.028 Uiso 1 1 calc R
H13C H 0.1639 0.6482 0.2612 0.028 Uiso 1 1 calc R
C14 C 0.1030(5) 0.6813(3) 0.4106(2) 0.0229(11) Uani 1 1 d .
H14A H 0.0586 0.7314 0.4317 0.034 Uiso 1 1 calc R
H14B H 0.1905 0.6733 0.4370 0.034 Uiso 1 1 calc R
H14C H 0.0581 0.6170 0.4081 0.034 Uiso 1 1 calc R
C15 C -0.0297(4) 0.7348(3) 0.2991(3) 0.0213(10) Uani 1 1 d .
H15A H -0.0769 0.6713 0.2928 0.032 Uiso 1 1 calc R
H15B H -0.0262 0.7626 0.2556 0.032 Uiso 1 1 calc R
H15C H -0.0728 0.7823 0.3227 0.032 Uiso 1 1 calc R
C16 C 0.3791(4) 0.9952(3) 0.1109(2) 0.0174(9) Uani 1 1 d .
C17 C 0.3122(5) 0.9364(3) 0.0489(2) 0.0211(10) Uani 1 1 d .
H17A H 0.2460 0.8936 0.0598 0.032 Uiso 1 1 calc R
H17B H 0.3747 0.8946 0.0337 0.032 Uiso 1 1 calc R
H17C H 0.2731 0.9834 0.0135 0.032 Uiso 1 1 calc R
C18 C 0.2820(5) 1.0696(3) 0.1287(2) 0.0218(10) Uani 1 1 d .
H18A H 0.2572 1.1190 0.0928 0.033 Uiso 1 1 calc R
H18B H 0.3210 1.1042 0.1704 0.033 Uiso 1 1 calc R
H18C H 0.2064 1.0329 0.1341 0.033 Uiso 1 1 calc R
C19 C 0.4883(5) 1.0594(4) 0.0961(3) 0.0285(12) Uani 1 1 d .
H19A H 0.5541 1.0153 0.0860 0.043 Uiso 1 1 calc R
H19B H 0.5254 1.1006 0.1351 0.043 Uiso 1 1 calc R
H19C H 0.4549 1.1030 0.0578 0.043 Uiso 1 1 calc R
C20 C 0.5383(4) 0.8041(3) 0.1594(2) 0.0168(9) Uani 1 1 d .
C21 C 0.4541(5) 0.7196(3) 0.1216(3) 0.0229(11) Uani 1 1 d .
H21A H 0.3995 0.7467 0.0806 0.034 Uiso 1 1 calc R
H21B H 0.4008 0.6919 0.1498 0.034 Uiso 1 1 calc R
H21C H 0.5084 0.6666 0.1103 0.034 Uiso 1 1 calc R
C22 C 0.6314(5) 0.8389(4) 0.1179(3) 0.0288(12) Uani 1 1 d .
H22A H 0.6891 0.7837 0.1137 0.043 Uiso 1 1 calc R
H22B H 0.6812 0.8959 0.1400 0.043 Uiso 1 1 calc R
H22C H 0.5835 0.8593 0.0735 0.043 Uiso 1 1 calc R
C23 C 0.6161(4) 0.7595(4) 0.2247(2) 0.0221(10) Uani 1 1 d .
H23A H 0.6593 0.6985 0.2151 0.033 Uiso 1 1 calc R
H23B H 0.5591 0.7430 0.2539 0.033 Uiso 1 1 calc R
H23C H 0.6797 0.8085 0.2469 0.033 Uiso 1 1 calc R
C24 C 0.1439(4) 0.8270(3) 0.1718(2) 0.0123(9) Uani 1 1 d .
C25 C 0.0450(4) 0.8958(3) 0.1474(2) 0.0168(9) Uani 1 1 d .
H25 H 0.0470 0.9585 0.1695 0.020 Uiso 1 1 calc R
C26 C -0.0558(5) 0.8772(4) 0.0927(3) 0.0220(11) Uani 1 1 d .
H26 H -0.1200 0.9265 0.0786 0.026 Uiso 1 1 calc R
C27 C -0.0624(5) 0.7870(4) 0.0589(2) 0.0255(11) Uani 1 1 d .
H27 H -0.1302 0.7737 0.0214 0.031 Uiso 1 1 calc R
C28 C 0.0317(4) 0.7169(3) 0.0811(2) 0.0206(10) Uani 1 1 d .
H28 H 0.0288 0.6546 0.0585 0.025 Uiso 1 1 calc R
C29 C 0.1314(4) 0.7362(3) 0.1364(2) 0.0155(9) Uani 1 1 d .
H29 H 0.1936 0.6854 0.1507 0.019 Uiso 1 1 calc R

loop_
_atom_site_aniso_label
_atom_site_aniso_U_11
_atom_site_aniso_U_22
_atom_site_aniso_U_33
_atom_site_aniso_U_23
_atom_site_aniso_U_13
_atom_site_aniso_U_12
Ir1 0.01281(11) 0.01115(11) 0.01072(11) -0.00034(6) 0.00256(7) -0.00044(6)
P1 0.0123(5) 0.0114(5) 0.0101(6) 0.0005(4) 0.0029(4) 0.0009(4)
P2 0.0143(5) 0.0140(6) 0.0095(6) -0.0005(4) 0.0034(4) -0.0018(4)
N1 0.0112(17) 0.0120(16) 0.013(2) 0.0002(15) 0.0002(14) -0.0004(14)
C1 0.017(2) 0.014(2) 0.013(2) 0.0022(18) 0.0038(18) 0.0012(17)
C2 0.011(2) 0.019(2) 0.009(2) -0.0014(17) 0.0016(17) 0.0024(16)
C3 0.018(2) 0.027(2) 0.009(2) 0.0010(19) -0.0014(18) -0.0026(18)
C4 0.015(2) 0.036(3) 0.018(3) -0.006(2) -0.0002(19) -0.006(2)
C5 0.017(2) 0.019(2) 0.023(3) -0.001(2) 0.003(2) -0.0049(18)
C6 0.018(2) 0.014(2) 0.020(3) -0.0030(19) 0.0055(19) -0.0025(17)
C7 0.018(2) 0.018(2) 0.019(3) 0.0031(19) 0.0032(19) -0.0013(18)
C8 0.019(2) 0.014(2) 0.015(2) -0.0010(18) 0.0071(18) 0.0015(17)
C9 0.025(2) 0.013(2) 0.016(3) 0.0010(18) 0.007(2) 0.0003(18)
C10 0.025(2) 0.016(2) 0.018(3) 0.0008(19) 0.012(2) 0.0058(18)
C11 0.025(3) 0.020(2) 0.018(3) 0.0010(19) 0.010(2) 0.0113(19)
C12 0.017(2) 0.010(2) 0.019(2) 0.0027(18) 0.0076(18) -0.0051(16)
C13 0.019(2) 0.014(2) 0.023(3) 0.0032(19) 0.004(2) -0.0023(17)
C14 0.034(3) 0.019(2) 0.017(3) 0.004(2) 0.007(2) -0.004(2)
C15 0.018(2) 0.016(2) 0.031(3) 0.002(2) 0.007(2) -0.0034(18)
C16 0.019(2) 0.019(2) 0.013(2) 0.0024(19) 0.0014(18) -0.0056(18)
C17 0.028(3) 0.024(2) 0.010(2) -0.0022(19) 0.0013(19) -0.006(2)
C18 0.026(3) 0.018(2) 0.022(3) 0.007(2) 0.005(2) 0.0007(19)
C19 0.031(3) 0.027(3) 0.028(3) 0.011(2) 0.008(2) -0.012(2)
C20 0.019(2) 0.019(2) 0.013(2) 0.0006(19) 0.0050(18) 0.0031(17)
C21 0.028(3) 0.018(2) 0.024(3) -0.006(2) 0.009(2) 0.0027(19)
C22 0.028(3) 0.037(3) 0.025(3) 0.005(2) 0.016(2) 0.002(2)
C23 0.020(2) 0.026(2) 0.021(3) -0.002(2) 0.006(2) 0.0071(19)
C24 0.018(2) 0.013(2) 0.005(2) 0.0011(17) -0.0004(17) -0.0035(17)
C25 0.020(2) 0.015(2) 0.016(2) -0.0006(19) 0.0046(19) -0.0012(18)
C26 0.013(2) 0.031(3) 0.021(3) 0.003(2) 0.003(2) 0.0010(19)
C27 0.023(3) 0.037(3) 0.014(3) -0.002(2) -0.001(2) -0.010(2)
C28 0.028(3) 0.024(2) 0.012(2) -0.0032(19) 0.007(2) -0.014(2)
C29 0.015(2) 0.017(2) 0.015(2) 0.0008(18) 0.0034(18) -0.0001(17)

loop_
_atom_type_symbol
_atom_type_description
_atom_type_scat_dispersion_real
_atom_type_scat_dispersion_imag
_atom_type_scat_source
C C 0.0033 0.0016 'International Tables Vol C Tables 4.2.6.8 and 6.1.1.4'
H H 0.0000 0.0000 'International Tables Vol C Tables 4.2.6.8 and 6.1.1.4'
N N 0.0061 0.0033 'International Tables Vol C Tables 4.2.6.8 and 6.1.1.4'
P P 0.1023 0.0942 'International Tables Vol C Tables 4.2.6.8 and 6.1.1.4'
Ir Ir -1.4442 7.9887 'International Tables Vol C Tables 4.2.6.8 and 6.1.1.4'

loop_
_geom_angle_atom_site_label_1
_geom_angle_atom_site_label_2
_geom_angle_atom_site_label_3
_geom_angle
C24 Ir1 N1 178.20(15)
C24 Ir1 P2 96.22(12)
N1 Ir1 P2 82.46(10)
C24 Ir1 P1 98.82(12)
N1 Ir1 P1 82.55(10)
P2 Ir1 P1 164.78(4)
C24 Ir1 H1 89.0(19)
N1 Ir1 H1 92.2(19)
P2 Ir1 H1 89(2)
P1 Ir1 H1 88.8(19)
C24 Ir1 H2 85.7(17)
N1 Ir1 H2 93.0(17)
P2 Ir1 H2 90.4(18)
P1 Ir1 H2 93.0(18)
H1 Ir1 H2 175(2)
C1 P1 C8 102.3(2)
C1 P1 C12 103.07(19)
C8 P1 C12 109.97(19)
C1 P1 Ir1 99.79(14)
C8 P1 Ir1 116.40(14)
C12 P1 Ir1 121.60(15)
C7 P2 C16 103.5(2)
C7 P2 C20 102.8(2)
C16 P2 C20 110.0(2)
C7 P2 Ir1 98.63(15)
C16 P2 Ir1 120.74(15)
C20 P2 Ir1 117.47(14)
C6 N1 C2 118.4(4)
C6 N1 Ir1 120.7(3)
C2 N1 Ir1 120.9(3)
C2 C1 P1 111.9(3)
C2 C1 H1A 109.2
P1 C1 H1A 109.2
C2 C1 H1B 109.2
P1 C1 H1B 109.2
H1A C1 H1B 107.9
N1 C2 C3 122.1(4)
N1 C2 C1 116.9(4)
C3 C2 C1 121.0(4)
C4 C3 C2 119.0(4)
C4 C3 H3 120.5
C2 C3 H3 120.5
C5 C4 C3 119.2(4)
C5 C4 H4 120.4
C3 C4 H4 120.4
C4 C5 C6 120.1(4)
C4 C5 H5 120.0
C6 C5 H5 120.0
N1 C6 C5 121.3(4)
N1 C6 C7 116.7(4)
C5 C6 C7 122.0(4)
C6 C7 P2 111.4(3)
C6 C7 H7A 109.3
P2 C7 H7A 109.3
C6 C7 H7B 109.3
P2 C7 H7B 109.3
H7A C7 H7B 108.0
C10 C8 C9 108.5(4)
C10 C8 C11 109.5(4)
C9 C8 C11 107.2(4)
C10 C8 P1 115.1(3)
C9 C8 P1 107.2(3)
C11 C8 P1 109.0(3)
C8 C9 H9A 109.5
C8 C9 H9B 109.5
H9A C9 H9B 109.5
C8 C9 H9C 109.5
H9A C9 H9C 109.5
H9B C9 H9C 109.5
C8 C10 H10A 109.5
C8 C10 H10B 109.5
H10A C10 H10B 109.5
C8 C10 H10C 109.5
H10A C10 H10C 109.5
H10B C10 H10C 109.5
C8 C11 H11A 109.5
C8 C11 H11B 109.5
H11A C11 H11B 109.5
C8 C11 H11C 109.5
H11A C11 H11C 109.5
H11B C11 H11C 109.5
C15 C12 C14 110.4(4)
C15 C12 C13 108.4(4)
C14 C12 C13 106.8(4)
C15 C12 P1 109.9(3)
C14 C12 P1 114.4(3)
C13 C12 P1 106.7(3)
C12 C13 H13A 109.5
C12 C13 H13B 109.5
H13A C13 H13B 109.5
C12 C13 H13C 109.5
H13A C13 H13C 109.5
H13B C13 H13C 109.5
C12 C14 H14A 109.5
C12 C14 H14B 109.5
H14A C14 H14B 109.5
C12 C14 H14C 109.5
H14A C14 H14C 109.5
H14B C14 H14C 109.5
C12 C15 H15A 109.5
C12 C15 H15B 109.5
H15A C15 H15B 109.5
C12 C15 H15C 109.5
H15A C15 H15C 109.5
H15B C15 H15C 109.5
C17 C16 C19 110.6(4)
C17 C16 C18 108.2(4)
C19 C16 C18 106.3(4)
C17 C16 P2 109.5(3)
C19 C16 P2 113.2(3)
C18 C16 P2 108.8(3)
C16 C17 H17A 109.5
C16 C17 H17B 109.5
H17A C17 H17B 109.5
C16 C17 H17C 109.5
H17A C17 H17C 109.5
H17B C17 H17C 109.5
C16 C18 H18A 109.5
C16 C18 H18B 109.5
H18A C18 H18B 109.5
C16 C18 H18C 109.5
H18A C18 H18C 109.5
H18B C18 H18C 109.5
C16 C19 H19A 109.5
C16 C19 H19B 109.5
H19A C19 H19B 109.5
C16 C19 H19C 109.5
H19A C19 H19C 109.5
H19B C19 H19C 109.5
C23 C20 C22 108.1(4)
C23 C20 C21 107.5(4)
C22 C20 C21 108.9(4)
C23 C20 P2 106.7(3)
C22 C20 P2 115.7(3)
C21 C20 P2 109.6(3)
C20 C21 H21A 109.5
C20 C21 H21B 109.5
H21A C21 H21B 109.5
C20 C21 H21C 109.5
H21A C21 H21C 109.5
H21B C21 H21C 109.5
C20 C22 H22A 109.5
C20 C22 H22B 109.5
H22A C22 H22B 109.5
C20 C22 H22C 109.5
H22A C22 H22C 109.5
H22B C22 H22C 109.5
C20 C23 H23A 109.5
C20 C23 H23B 109.5
H23A C23 H23B 109.5
C20 C23 H23C 109.5
H23A C23 H23C 109.5
H23B C23 H23C 109.5
C29 C24 C25 113.8(4)
C29 C24 Ir1 123.0(3)
C25 C24 Ir1 123.1(3)
C26 C25 C24 123.8(4)
C26 C25 H25 118.1
C24 C25 H25 118.1
C27 C26 C25 120.0(5)
C27 C26 H26 120.0
C25 C26 H26 120.0
C28 C27 C26 118.4(5)
C28 C27 H27 120.8
C26 C27 H27 120.8
C27 C28 C29 121.0(4)
C27 C28 H28 119.5
C29 C28 H28 119.5
C28 C29 C24 123.0(4)
C28 C29 H29 118.5
C24 C29 H29 118.5

loop_
_geom_bond_atom_site_label_1
_geom_bond_atom_site_label_2
_geom_bond_distance
Ir1 C24 2.075(4)
Ir1 N1 2.119(4)
Ir1 P2 2.2873(12)
Ir1 P1 2.2880(13)
Ir1 H1 1.64(5)
Ir1 H2 1.73(6)
P1 C1 1.858(4)
P1 C8 1.891(4)
P1 C12 1.894(4)
P2 C7 1.852(5)
P2 C16 1.896(5)
P2 C20 1.897(4)
N1 C6 1.358(6)
N1 C2 1.374(6)
C1 C2 1.514(6)
C1 H1A 0.9900
C1 H1B 0.9900
C2 C3 1.393(6)
C3 C4 1.390(7)
C3 H3 0.9500
C4 C5 1.381(7)
C4 H4 0.9500
C5 C6 1.400(6)
C5 H5 0.9500
C6 C7 1.486(6)
C7 H7A 0.9900
C7 H7B 0.9900
C8 C10 1.529(6)
C8 C9 1.546(6)
C8 C11 1.549(6)
C9 H9A 0.9800
C9 H9B 0.9800
C9 H9C 0.9800
C10 H10A 0.9800
C10 H10B 0.9800
C10 H10C 0.9800
C11 H11A 0.9800
C11 H11B 0.9800
C11 H11C 0.9800
C12 C15 1.525(6)
C12 C14 1.535(6)
C12 C13 1.538(6)
C13 H13A 0.9800
C13 H13B 0.9800
C13 H13C 0.9800
C14 H14A 0.9800
C14 H14B 0.9800
C14 H14C 0.9800
C15 H15A 0.9800
C15 H15B 0.9800
C15 H15C 0.9800
C16 C17 1.531(6)
C16 C19 1.542(6)
C16 C18 1.546(6)
C17 H17A 0.9800
C17 H17B 0.9800
C17 H17C 0.9800
C18 H18A 0.9800
C18 H18B 0.9800
C18 H18C 0.9800
C19 H19A 0.9800
C19 H19B 0.9800
C19 H19C 0.9800
C20 C23 1.531(6)
C20 C22 1.535(6)
C20 C21 1.540(6)
C21 H21A 0.9800
C21 H21B 0.9800
C21 H21C 0.9800
C22 H22A 0.9800
C22 H22B 0.9800
C22 H22C 0.9800
C23 H23A 0.9800
C23 H23B 0.9800
C23 H23C 0.9800
C24 C29 1.405(6)
C24 C25 1.407(6)
C25 C26 1.397(7)
C25 H25 0.9500
C26 C27 1.382(7)
C26 H26 0.9500
C27 C28 1.377(7)
C27 H27 0.9500
C28 C29 1.398(6)
C28 H28 0.9500
C29 H29 0.9500

loop_
_geom_torsion_atom_site_label_1
_geom_torsion_atom_site_label_2
_geom_torsion_atom_site_label_3
_geom_torsion_atom_site_label_4
_geom_torsion
C24 Ir1 P1 C1 156.71(18)
N1 Ir1 P1 C1 -22.12(17)
P2 Ir1 P1 C1 -32.0(2)
C24 Ir1 P1 C8 -94.2(2)
N1 Ir1 P1 C8 86.97(19)
P2 Ir1 P1 C8 77.1(2)
C24 Ir1 P1 C12 44.6(2)
N1 Ir1 P1 C12 -134.18(19)
P2 Ir1 P1 C12 -144.1(2)
C24 Ir1 P2 C7 159.14(19)
N1 Ir1 P2 C7 -22.08(17)
P1 Ir1 P2 C7 -12.2(2)
C24 Ir1 P2 C16 47.8(2)
N1 Ir1 P2 C16 -133.46(19)
P1 Ir1 P2 C16 -123.5(2)
C24 Ir1 P2 C20 -91.5(2)
N1 Ir1 P2 C20 87.29(19)
P1 Ir1 P2 C20 97.2(2)
C24 Ir1 N1 C6 55(5)
P2 Ir1 N1 C6 12.7(3)
P1 Ir1 N1 C6 -164.6(3)
C24 Ir1 N1 C2 -122(4)
P2 Ir1 N1 C2 -164.5(3)
P1 Ir1 N1 C2 18.1(3)
C8 P1 C1 C2 -91.9(3)
C12 P1 C1 C2 153.9(3)
Ir1 P1 C1 C2 28.0(3)
C6 N1 C2 C3 -2.2(6)
Ir1 N1 C2 C3 175.1(3)
C6 N1 C2 C1 179.4(4)
Ir1 N1 C2 C1 -3.3(5)
P1 C1 C2 N1 -18.6(5)
P1 C1 C2 C3 163.0(3)
N1 C2 C3 C4 1.2(6)
C1 C2 C3 C4 179.5(4)
C2 C3 C4 C5 0.4(7)
C3 C4 C5 C6 -0.8(7)
C2 N1 C6 C5 1.7(6)
Ir1 N1 C6 C5 -175.6(3)
C2 N1 C6 C7 -175.8(4)
Ir1 N1 C6 C7 6.9(5)
C4 C5 C6 N1 -0.3(7)
C4 C5 C6 C7 177.1(4)
N1 C6 C7 P2 -28.4(5)
C5 C6 C7 P2 154.1(4)
C16 P2 C7 C6 157.6(3)
C20 P2 C7 C6 -87.9(3)
Ir1 P2 C7 C6 33.0(3)
C1 P1 C8 C10 -69.0(4)
C12 P1 C8 C10 40.0(4)
Ir1 P1 C8 C10 -176.6(3)
C1 P1 C8 C9 51.8(3)
C12 P1 C8 C9 160.8(3)
Ir1 P1 C8 C9 -55.8(3)
C1 P1 C8 C11 167.6(3)
C12 P1 C8 C11 -83.4(3)
Ir1 P1 C8 C11 60.0(3)
C1 P1 C12 C15 167.6(3)
C8 P1 C12 C15 59.1(4)
Ir1 P1 C12 C15 -82.1(3)
C1 P1 C12 C14 42.8(4)
C8 P1 C12 C14 -65.7(4)
Ir1 P1 C12 C14 153.2(3)
C1 P1 C12 C13 -75.1(3)
C8 P1 C12 C13 176.4(3)
Ir1 P1 C12 C13 35.2(4)
C7 P2 C16 C17 164.8(3)
C20 P2 C16 C17 55.5(4)
Ir1 P2 C16 C17 -86.5(3)
C7 P2 C16 C19 40.8(4)
C20 P2 C16 C19 -68.4(4)
Ir1 P2 C16 C19 149.6(3)
C7 P2 C16 C18 -77.1(3)
C20 P2 C16 C18 173.6(3)
Ir1 P2 C16 C18 31.7(3)
C7 P2 C20 C23 50.1(3)
C16 P2 C20 C23 159.8(3)
Ir1 P2 C20 C23 -56.9(3)
C7 P2 C20 C22 -70.3(4)
C16 P2 C20 C22 39.4(4)
Ir1 P2 C20 C22 -177.2(3)
C7 P2 C20 C21 166.2(3)
C16 P2 C20 C21 -84.1(3)
Ir1 P2 C20 C21 59.2(3)
N1 Ir1 C24 C29 38(5)
P2 Ir1 C24 C29 80.2(4)
P1 Ir1 C24 C29 -102.1(4)
N1 Ir1 C24 C25 -139(4)
P2 Ir1 C24 C25 -96.1(4)
P1 Ir1 C24 C25 81.6(4)
C29 C24 C25 C26 -0.9(7)
Ir1 C24 C25 C26 175.7(4)
C24 C25 C26 C27 -0.1(7)
C25 C26 C27 C28 0.5(7)
C26 C27 C28 C29 0.1(7)
C27 C28 C29 C24 -1.2(7)
C25 C24 C29 C28 1.5(6)
Ir1 C24 C29 C28 -175.1(3)
